data_7712499
loop_
_publ_author_name
'Yi, Cheng'
'Zhang, Shi-Hui'
'Zhao, Liang'
'Yao, Nian-Tao'
'Zhao, Guo-Hui'
'Meng, Yin-Shan'
'Liu, Tao'

_publ_section_title
;
 Constructing Spin Crossover-Fluorescence Bifunctional Iron(II) complexes
 based on Tetraphenyl Ethylene-Decorated AIEgen
;
_journal_name_full 'Dalton Transactions'
_journal_paper_doi 10.1039/D2DT04130H
_journal_year 2023
_chemical_formula_moiety 'C78 H58 Fe N10, 0.661(C H2 Cl2), 2(B F4), 2(C H4 O), 0.5[], 1[CH3OH], 1[], 1[], 0.5[]'
_chemical_formula_sum 'C81.66 H71.32 B2 Cl1.32 F8 Fe N10 O3'
_chemical_formula_weight 1517.11
_chemical_name_systematic 3-275
_chemical_properties_physical Efflorescent
_space_group_crystal_system triclinic
_space_group_IT_number 2
_space_group_name_Hall '-P 1'
_space_group_name_H-M_alt 'P -1'
_atom_sites_solution_hydrogens geom
_atom_sites_solution_primary iterative
_audit_creation_date 2023-02-09
_audit_creation_method
;
Olex2 1.3
(compiled Nov 21 2019 18:26:39 for OlexSys, GUI svn.r6003)
;
_audit_update_record
;
2023-02-09 deposited with the CCDC.	2023-02-24 downloaded from the CCDC.
;
_cell_angle_alpha 63.673(10)
_cell_angle_beta 84.103(12)
_cell_angle_gamma 86.368(12)
_cell_formula_units_Z 2
_cell_length_a 13.064(4)
_cell_length_b 17.158(6)
_cell_length_c 19.208(6)
_cell_measurement_reflns_used 9177
_cell_measurement_temperature 275.03
_cell_measurement_theta_max 24.791
_cell_measurement_theta_min 2.374
_cell_volume 3838(2)
_computing_cell_refinement 'SAINT V8.38A (Bruker, 2018)'
_computing_data_collection 'SAINT V8.38A (Bruker, 2018)'
_computing_data_reduction 'SAINT V8.38A (Bruker, 2018)'
_computing_molecular_graphics 'Olex2 1.3 (Dolomanov et al., 2009)'
_computing_publication_material 'Olex2 1.3 (Dolomanov et al., 2009)'
_computing_structure_refinement 'SHELXL 2018/3 (Sheldrick, 2015)'
_computing_structure_solution 'olex2.solve 1.3 (Bourhis et al., 2015)'
_diffrn_ambient_temperature 275.03
_diffrn_measured_fraction_theta_full 0.975
_diffrn_measured_fraction_theta_max 0.975
_diffrn_measurement_device_type 'Bruker APEX-II CCD'
_diffrn_measurement_method '\f and \w scans'
_diffrn_radiation_type MoK\a
_diffrn_radiation_wavelength 0.71073
_diffrn_reflns_av_R_equivalents 0.0595
_diffrn_reflns_av_unetI/netI 0.0836
_diffrn_reflns_Laue_measured_fraction_full 0.975
_diffrn_reflns_Laue_measured_fraction_max 0.975
_diffrn_reflns_limit_h_max 14
_diffrn_reflns_limit_h_min -15
_diffrn_reflns_limit_k_max 20
_diffrn_reflns_limit_k_min -20
_diffrn_reflns_limit_l_max 20
_diffrn_reflns_limit_l_min -22
_diffrn_reflns_number 34320
_diffrn_reflns_point_group_measured_fraction_full 0.975
_diffrn_reflns_point_group_measured_fraction_max 0.975
_diffrn_reflns_theta_full 25.046
_diffrn_reflns_theta_max 25.046
_diffrn_reflns_theta_min 2.374
_diffrn_source_current 1.4
_diffrn_source_power 0.07
_diffrn_source_voltage 50.0
_diffrn_standards_number 0
_exptl_absorpt_coefficient_mu 0.317
_exptl_absorpt_correction_T_max 0.7451
_exptl_absorpt_correction_T_min 0.5968
_exptl_absorpt_correction_type multi-scan
_exptl_absorpt_process_details SADABS
_exptl_crystal_colour 'metallic light yellow'
_exptl_crystal_colour_lustre metallic
_exptl_crystal_colour_modifier light
_exptl_crystal_colour_primary yellow
_exptl_crystal_density_diffrn 1.313
_exptl_crystal_description prism
_exptl_crystal_F_000 1572
_exptl_crystal_preparation 'Magnetic properties,Luminescent'
_exptl_crystal_size_max 0.1
_exptl_crystal_size_mid 0.005
_exptl_crystal_size_min 0.001
_refine_diff_density_max 1.061
_refine_diff_density_min -0.455
_refine_diff_density_rms 0.058
_refine_ls_extinction_method none
_refine_ls_goodness_of_fit_ref 1.026
_refine_ls_hydrogen_treatment constr
_refine_ls_matrix_type full
_refine_ls_number_parameters 1034
_refine_ls_number_reflns 13257
_refine_ls_number_restraints 233
_refine_ls_restrained_S_all 1.034
_refine_ls_R_factor_all 0.1057
_refine_ls_R_factor_gt 0.0652
_refine_ls_shift/su_max 0.001
_refine_ls_shift/su_mean 0.000
_refine_ls_structure_factor_coef Fsqd
_refine_ls_weighting_details 'w=1/[\s^2^(Fo^2^)+(0.0974P)^2^+2.0097P] where P=(Fo^2^+2Fc^2^)/3'
_refine_ls_weighting_scheme calc
_refine_ls_wR_factor_gt 0.1729
_refine_ls_wR_factor_ref 0.1986
_reflns_Friedel_coverage 0.000
_reflns_number_gt 8570
_reflns_number_total 13257
_reflns_threshold_expression 'I > 2\s(I)'
_cod_data_source_file d2dt04130h2.cif
_cod_data_source_block 2_sq
_cod_database_code 7712499
_shelx_shelxl_version_number 2018/3
_shelx_space_group_comment
;
The symmetry employed for this shelxl refinement is uniquely defined
by the following loop, which should always be used as a source of
symmetry information in preference to the above space-group names.
They are only intended as comments.
;
_shelx_estimated_absorpt_t_max 1.000
_shelx_estimated_absorpt_t_min 0.969
_olex2_refinement_description
;
1. Fixed Uiso
 At 1.2 times of:
  All C(H) groups, All C(H,H) groups
 At 1.5 times of:
  All C(H,H,H) groups, All O(H) groups
2. Restrained distances
 H2A-F2_$1
 2.3 with sigma of 0.02
 F8-B2 \\sim B2-F7
 with sigma of 0.02
 F7-B2 \\sim B2-F5
 with sigma of 0.02
 F6A-F5A \\sim F8A-F7A
 with sigma of 0.02
3. Uiso/Uaniso restraints and constraints
Uanis(F6A) \\sim Ueq, Uanis(F5) \\sim Ueq, Uanis(B2) \\sim Ueq, Uanis(F6) \\sim
Ueq, Uanis(F7) \\sim Ueq, Uanis(F8) \\sim Ueq, Uanis(F8A) \\sim Ueq, Uanis(F7A)
\\sim Ueq, Uanis(F5A) \\sim Ueq: with sigma of 0.01 and sigma for terminal
atoms of 0.02
Uanis(F2A) \\sim Ueq, Uanis(F3) \\sim Ueq, Uanis(B1) \\sim Ueq, Uanis(F1) \\sim
Ueq, Uanis(F2) \\sim Ueq, Uanis(F4) \\sim Ueq, Uanis(F4A) \\sim Ueq, Uanis(F1A)
\\sim Ueq, Uanis(F3A) \\sim Ueq: with sigma of 0.01 and sigma for terminal
atoms of 0.02
4. Rigid body (RIGU) restrains
 F5, F5A, F6, F6A, F7, F7A, F8, F8A, B2
 with sigma for 1-2 distances of 0.004 and sigma for 1-3 distances of 0.004
 F1, F1A, F2, F2A, F3, F3A, F4, F4A, B1
 with sigma for 1-2 distances of 0.004 and sigma for 1-3 distances of 0.004
5. Others
 Sof(F5A)=Sof(F6A)=Sof(F7A)=Sof(F8A)=1-FVAR(1)
 Sof(F5)=Sof(F6)=Sof(F7)=Sof(F8)=FVAR(1)
 Sof(F1A)=Sof(F2A)=Sof(F3A)=Sof(F4A)=1-FVAR(2)
 Sof(F1)=Sof(F2)=Sof(F3)=Sof(F4)=FVAR(2)
 Sof(Cl)=Sof(Cl1)=Sof(C79)=Sof(H79A)=Sof(H79B)=FVAR(3)
6.a Secondary CH2 refined with riding coordinates:
 C79(H79A,H79B)
6.b Aromatic/amide H refined with riding coordinates:
 C1(H1), C2(H2), C3(H3), C5(H5), C7(H7), C9(H9), C10(H10), C11(H11), C12(H12),
 C13(H13), C15(H15), C16(H16), C18(H18), C19(H19), C22(H22), C23(H23), C24(H24),
  C25(H25), C26(H26), C29(H29), C30(H30), C31(H31), C32(H32), C33(H33),
 C35(H35), C36(H36), C37(H37), C38(H38), C39(H39), C40(H40), C41(H41), C42(H42),
  C44(H44), C46(H46), C48(H48), C49(H49), C50(H50), C51(H51), C52(H52),
 C54(H54), C55(H55), C57(H57), C58(H58), C61(H61), C62(H62), C63(H63), C64(H64),
  C65(H65), C68(H68), C69(H69), C70(H70), C71(H71), C72(H72), C74(H74),
 C75(H75), C76(H76), C77(H77), C78(H78)
6.c Idealised Me refined as rotating group:
 C80(H80A,H80B,H80C), C81(H81A,H81B,H81C)
6.d Idealised tetrahedral OH refined as rotating group:
 O1(H1A), O2(H2A)
;
_platon_squeeze_special_details
;
A solvent mask was calculated and 39 electrons were 
found in a volume of 262\%A^3^ in 5 voids per unit cell. 
This is consistent with the presence of 
1[CH3OH] per Asymmetric Unit 
which account for 36 electrons 
per unit cell.
;
_platon_squeeze_void_probe_radius 1.20
_olex2_submission_special_instructions 'No special instructions were received'

loop_
_space_group_symop_operation_xyz
'x, y, z'
'-x, -y, -z'

loop_
_atom_site_label
_atom_site_type_symbol
_atom_site_fract_x
_atom_site_fract_y
_atom_site_fract_z
_atom_site_U_iso_or_equiv
_atom_site_adp_type
_atom_site_occupancy
_atom_site_site_symmetry_order
_atom_site_calc_flag
_atom_site_refinement_flags_posn
_atom_site_refinement_flags_adp
_atom_site_refinement_flags_occupancy
_atom_site_disorder_assembly
_atom_site_disorder_group
Fe1 Fe 0.75740(4) 0.74035(3) 0.74752(3) 0.03999(17) Uani 1 1 d . . . . .
N1 N 0.6877(2) 0.68142(17) 0.86219(14) 0.0337(6) Uani 1 1 d . . . . .
N2 N 0.6016(2) 0.7109(2) 0.73862(15) 0.0455(8) Uani 1 1 d . . . . .
N3 N 0.8753(2) 0.73009(19) 0.82262(15) 0.0411(7) Uani 1 1 d . . . . .
N4 N 0.8280(2) 0.80288(19) 0.63227(15) 0.0398(7) Uani 1 1 d . . . . .
N5 N 0.7252(3) 0.8800(2) 0.70604(16) 0.0499(8) Uani 1 1 d . . . . .
N6 N 0.8305(2) 0.6377(2) 0.72092(16) 0.0463(8) Uani 1 1 d . . . . .
N7 N 0.5429(2) 0.67690(19) 0.80836(15) 0.0398(7) Uani 1 1 d . . . . .
N8 N 0.8444(2) 0.68999(19) 0.90028(15) 0.0394(7) Uani 1 1 d . . . . .
N9 N 0.7666(3) 0.9311(2) 0.63205(17) 0.0492(8) Uani 1 1 d . . . . .
N10 N 0.8840(2) 0.6685(2) 0.64855(16) 0.0435(7) Uani 1 1 d . . . . .
C1 C 0.5378(3) 0.7199(3) 0.6863(2) 0.0557(11) Uani 1 1 d . . . . .
H1 H 0.556728 0.741240 0.633151 0.067 Uiso 1 1 calc R U . . .
C2 C 0.4395(3) 0.6936(3) 0.7201(2) 0.0610(12) Uani 1 1 d . . . . .
H2 H 0.382031 0.694359 0.695029 0.073 Uiso 1 1 calc R U . . .
C3 C 0.4448(3) 0.6665(3) 0.7977(2) 0.0525(10) Uani 1 1 d . . . . .
H3 H 0.390915 0.644801 0.836305 0.063 Uiso 1 1 calc R U . . .
C4 C 0.5895(3) 0.6600(2) 0.87655(18) 0.0350(8) Uani 1 1 d . . . . .
C5 C 0.5401(3) 0.6239(2) 0.95027(18) 0.0397(8) Uani 1 1 d . . . . .
H5 H 0.471557 0.607946 0.958174 0.048 Uiso 1 1 calc R U . . .
C6 C 0.5949(3) 0.6117(2) 1.01256(18) 0.0401(8) Uani 1 1 d . . . . .
C7 C 0.6986(3) 0.6326(2) 0.99880(18) 0.0395(8) Uani 1 1 d . . . . .
H7 H 0.738011 0.623772 1.039404 0.047 Uiso 1 1 calc R U . . .
C8 C 0.7404(3) 0.6666(2) 0.92288(18) 0.0351(8) Uani 1 1 d . . . . .
C9 C 0.9749(3) 0.7406(3) 0.8194(2) 0.0535(10) Uani 1 1 d . . . . .
H9 H 1.017246 0.766270 0.773503 0.064 Uiso 1 1 calc R U . . .
C10 C 1.0085(3) 0.7081(3) 0.8939(2) 0.0601(11) Uani 1 1 d . . . . .
H10 H 1.075203 0.708604 0.906627 0.072 Uiso 1 1 calc R U . . .
C11 C 0.9244(3) 0.6758(3) 0.9439(2) 0.0560(11) Uani 1 1 d . . . . .
H11 H 0.922103 0.648857 0.998059 0.067 Uiso 1 1 calc R U . . .
C12 C 0.5406(3) 0.5781(2) 1.09080(19) 0.0446(9) Uani 1 1 d . . . . .
H12 H 0.477997 0.551564 1.097663 0.054 Uiso 1 1 calc R U . . .
C13 C 0.5723(3) 0.5819(2) 1.15241(19) 0.0442(9) Uani 1 1 d . . . . .
H13 H 0.636826 0.605183 1.146361 0.053 Uiso 1 1 calc R U . . .
C14 C 0.5156(3) 0.5531(2) 1.22913(18) 0.0406(9) Uani 1 1 d . . . . .
C15 C 0.4279(3) 0.5022(2) 1.24990(19) 0.0456(9) Uani 1 1 d . . . . .
H15 H 0.405441 0.484418 1.214888 0.055 Uiso 1 1 calc R U . . .
C16 C 0.3746(3) 0.4781(2) 1.32213(19) 0.0447(9) Uani 1 1 d . . . . .
H16 H 0.318040 0.442337 1.335699 0.054 Uiso 1 1 calc R U . . .
C17 C 0.4033(3) 0.5058(2) 1.37475(18) 0.0406(9) Uani 1 1 d . . . . .
C18 C 0.4888(3) 0.5563(3) 1.3546(2) 0.0509(10) Uani 1 1 d . . . . .
H18 H 0.509038 0.576074 1.388876 0.061 Uiso 1 1 calc R U . . .
C19 C 0.5454(3) 0.5780(3) 1.2837(2) 0.0505(10) Uani 1 1 d . . . . .
H19 H 0.604816 0.609966 1.272359 0.061 Uiso 1 1 calc R U . . .
C20 C 0.3329(3) 0.4875(2) 1.44738(18) 0.0411(9) Uani 1 1 d . . . . .
C21 C 0.2833(3) 0.5666(2) 1.4510(2) 0.0442(9) Uani 1 1 d . . . . .
C22 C 0.2645(3) 0.5737(3) 1.5208(2) 0.0517(10) Uani 1 1 d . . . . .
H22 H 0.282910 0.527763 1.566977 0.062 Uiso 1 1 calc R U . . .
C23 C 0.2195(3) 0.6475(3) 1.5227(3) 0.0652(12) Uani 1 1 d . . . . .
H23 H 0.206899 0.650568 1.569957 0.078 Uiso 1 1 calc R U . . .
C24 C 0.1930(3) 0.7165(3) 1.4554(3) 0.0694(13) Uani 1 1 d . . . . .
H24 H 0.162434 0.766219 1.456969 0.083 Uiso 1 1 calc R U . . .
C25 C 0.2116(4) 0.7120(3) 1.3853(3) 0.0692(13) Uani 1 1 d . . . . .
H25 H 0.194081 0.758926 1.339495 0.083 Uiso 1 1 calc R U . . .
C26 C 0.2566(3) 0.6376(3) 1.3830(2) 0.0539(10) Uani 1 1 d . . . . .
H26 H 0.269109 0.635160 1.335410 0.065 Uiso 1 1 calc R U . . .
C27 C 0.3121(3) 0.4055(2) 1.50078(19) 0.0422(9) Uani 1 1 d . . . . .
C28 C 0.3731(3) 0.3276(3) 1.50376(19) 0.0424(9) Uani 1 1 d . . . . .
C29 C 0.4794(3) 0.3259(3) 1.4964(2) 0.0542(10) Uani 1 1 d . . . . .
H29 H 0.514944 0.375731 1.485973 0.065 Uiso 1 1 calc R U . . .
C30 C 0.5335(4) 0.2510(3) 1.5045(3) 0.0688(13) Uani 1 1 d . . . . .
H30 H 0.605100 0.250966 1.499069 0.083 Uiso 1 1 calc R U . . .
C31 C 0.4827(4) 0.1765(3) 1.5203(3) 0.0726(14) Uani 1 1 d . . . . .
H31 H 0.519624 0.126147 1.526008 0.087 Uiso 1 1 calc R U . . .
C32 C 0.3771(4) 0.1769(3) 1.5277(2) 0.0636(12) Uani 1 1 d . . . . .
H32 H 0.341919 0.127059 1.537729 0.076 Uiso 1 1 calc R U . . .
C33 C 0.3237(3) 0.2515(3) 1.5203(2) 0.0513(10) Uani 1 1 d . . . . .
H33 H 0.252203 0.250792 1.526598 0.062 Uiso 1 1 calc R U . . .
C34 C 0.2228(3) 0.3848(2) 1.5601(2) 0.0450(9) Uani 1 1 d . . . . .
C35 C 0.2330(4) 0.3317(3) 1.6388(2) 0.0591(11) Uani 1 1 d . . . . .
H35 H 0.297847 0.310259 1.655223 0.071 Uiso 1 1 calc R U . . .
C36 C 0.1492(5) 0.3103(3) 1.6927(3) 0.0769(16) Uani 1 1 d . . . . .
H36 H 0.157682 0.275082 1.745071 0.092 Uiso 1 1 calc R U . . .
C37 C 0.0530(5) 0.3408(3) 1.6693(4) 0.092(2) Uani 1 1 d . . . . .
H37 H -0.003472 0.327443 1.705944 0.110 Uiso 1 1 calc R U . . .
C38 C 0.0401(4) 0.3909(3) 1.5921(4) 0.0842(17) Uani 1 1 d . . . . .
H38 H -0.025362 0.410045 1.575816 0.101 Uiso 1 1 calc R U . . .
C39 C 0.1256(3) 0.4129(3) 1.5380(3) 0.0573(11) Uani 1 1 d . . . . .
H39 H 0.116572 0.447668 1.485654 0.069 Uiso 1 1 calc R U . . .
C40 C 0.6772(4) 0.9360(3) 0.7292(3) 0.0656(12) Uani 1 1 d . . . . .
H40 H 0.641890 0.920118 0.777946 0.079 Uiso 1 1 calc R U . . .
C41 C 0.6860(4) 1.0210(3) 0.6721(3) 0.0785(15) Uani 1 1 d . . . . .
H41 H 0.658224 1.070939 0.674787 0.094 Uiso 1 1 calc R U . . .
C42 C 0.7436(4) 1.0157(3) 0.6115(3) 0.0682(13) Uani 1 1 d . . . . .
H42 H 0.763697 1.062110 0.564133 0.082 Uiso 1 1 calc R U . . .
C43 C 0.8218(3) 0.8892(2) 0.59095(19) 0.0446(9) Uani 1 1 d . . . . .
C44 C 0.8648(3) 0.9340(3) 0.5155(2) 0.0523(10) Uani 1 1 d . . . . .
H44 H 0.859271 0.994255 0.488998 0.063 Uiso 1 1 calc R U . . .
C45 C 0.9167(3) 0.8853(3) 0.4808(2) 0.0482(9) Uani 1 1 d . . . . .
C46 C 0.9247(3) 0.7953(3) 0.5232(2) 0.0470(9) Uani 1 1 d . . . . .
H46 H 0.959285 0.761483 0.501155 0.056 Uiso 1 1 calc R U . . .
C47 C 0.8796(3) 0.7573(2) 0.59928(18) 0.0400(8) Uani 1 1 d . . . . .
C48 C 0.9388(4) 0.6034(3) 0.6401(2) 0.0601(11) Uani 1 1 d . . . . .
H48 H 0.982159 0.608473 0.596809 0.072 Uiso 1 1 calc R U . . .
C49 C 0.9194(4) 0.5298(3) 0.7058(3) 0.0674(12) Uani 1 1 d . . . . .
H49 H 0.945197 0.474251 0.716347 0.081 Uiso 1 1 calc R U . . .
C50 C 0.8523(3) 0.5541(3) 0.7551(2) 0.0581(11) Uani 1 1 d . . . . .
H50 H 0.826895 0.516156 0.805159 0.070 Uiso 1 1 calc R U . . .
C51 C 0.9617(3) 0.9318(3) 0.3997(2) 0.0554(11) Uani 1 1 d . . . . .
H51 H 0.970845 0.991392 0.380141 0.067 Uiso 1 1 calc R U . . .
C52 C 0.9897(3) 0.8957(3) 0.3536(2) 0.0534(10) Uani 1 1 d . . . . .
H52 H 0.980841 0.835966 0.374759 0.064 Uiso 1 1 calc R U . . .
C53 C 1.0333(3) 0.9375(2) 0.27246(19) 0.0458(9) Uani 1 1 d . . . . .
C54 C 1.0430(3) 0.8905(2) 0.2297(2) 0.0480(9) Uani 1 1 d . . . . .
H54 H 1.021347 0.833188 0.253085 0.058 Uiso 1 1 calc R U . . .
C55 C 1.0837(3) 0.9258(2) 0.15324(19) 0.0442(9) Uani 1 1 d . . . . .
H55 H 1.088757 0.892104 0.126166 0.053 Uiso 1 1 calc R U . . .
C56 C 1.1173(3) 1.0106(2) 0.11600(19) 0.0401(8) Uani 1 1 d . . . . .
C57 C 1.1055(3) 1.0589(2) 0.1582(2) 0.0516(10) Uani 1 1 d . . . . .
H57 H 1.124873 1.116766 0.134103 0.062 Uiso 1 1 calc R U . . .
C58 C 1.0657(3) 1.0232(3) 0.2350(2) 0.0553(11) Uani 1 1 d . . . . .
H58 H 1.060540 1.056856 0.262105 0.066 Uiso 1 1 calc R U . . .
C59 C 1.1627(3) 1.0489(2) 0.03354(18) 0.0387(8) Uani 1 1 d . . . . .
C60 C 1.1208(3) 1.1361(2) -0.01732(18) 0.0405(9) Uani 1 1 d . . . . .
C61 C 1.0152(3) 1.1522(3) -0.0148(2) 0.0505(10) Uani 1 1 d . . . . .
H61 H 0.971287 1.108017 0.018749 0.061 Uiso 1 1 calc R U . . .
C62 C 0.9742(4) 1.2335(3) -0.0620(2) 0.0619(12) Uani 1 1 d . . . . .
H62 H 0.903326 1.242934 -0.059815 0.074 Uiso 1 1 calc R U . . .
C63 C 1.0373(4) 1.2998(3) -0.1115(2) 0.0656(13) Uani 1 1 d . . . . .
H63 H 1.009698 1.353902 -0.143366 0.079 Uiso 1 1 calc R U . . .
C64 C 1.1426(4) 1.2850(3) -0.1132(2) 0.0633(12) Uani 1 1 d . . . . .
H64 H 1.186238 1.329986 -0.145756 0.076 Uiso 1 1 calc R U . . .
C65 C 1.1837(3) 1.2045(2) -0.0673(2) 0.0508(10) Uani 1 1 d . . . . .
H65 H 1.254739 1.195729 -0.069738 0.061 Uiso 1 1 calc R U . . .
C66 C 1.2352(3) 1.0058(2) 0.00773(19) 0.0427(9) Uani 1 1 d . . . . .
C67 C 1.2841(3) 0.9225(3) 0.0609(2) 0.0474(9) Uani 1 1 d . . . . .
C68 C 1.3229(3) 0.9126(3) 0.1289(2) 0.0593(11) Uani 1 1 d . . . . .
H68 H 1.323195 0.960108 0.139959 0.071 Uiso 1 1 calc R U . . .
C69 C 1.3613(4) 0.8326(4) 0.1807(3) 0.0799(15) Uani 1 1 d . . . . .
H69 H 1.385653 0.826427 0.226746 0.096 Uiso 1 1 calc R U . . .
C70 C 1.3632(4) 0.7628(4) 0.1639(3) 0.0889(17) Uani 1 1 d . . . . .
H70 H 1.388520 0.709136 0.198596 0.107 Uiso 1 1 calc R U . . .
C71 C 1.3280(4) 0.7722(3) 0.0962(3) 0.0851(16) Uani 1 1 d . . . . .
H71 H 1.329446 0.724959 0.084562 0.102 Uiso 1 1 calc R U . . .
C72 C 1.2899(3) 0.8521(3) 0.0447(3) 0.0630(12) Uani 1 1 d . . . . .
H72 H 1.267804 0.858202 -0.002012 0.076 Uiso 1 1 calc R U . . .
C73 C 1.2689(3) 1.0361(2) -0.0769(2) 0.0436(9) Uani 1 1 d . . . . .
C74 C 1.3720(3) 1.0419(3) -0.1025(2) 0.0663(13) Uani 1 1 d . . . . .
H74 H 1.421002 1.028931 -0.066885 0.080 Uiso 1 1 calc R U . . .
C75 C 1.4035(4) 1.0663(4) -0.1793(3) 0.0849(16) Uani 1 1 d . . . . .
H75 H 1.473494 1.068470 -0.194763 0.102 Uiso 1 1 calc R U . . .
C76 C 1.3339(4) 1.0876(3) -0.2339(3) 0.0757(14) Uani 1 1 d . . . . .
H76 H 1.355779 1.106162 -0.286319 0.091 Uiso 1 1 calc R U . . .
C77 C 1.2314(4) 1.0809(3) -0.2095(2) 0.0672(13) Uani 1 1 d . . . . .
H77 H 1.182898 1.093930 -0.245481 0.081 Uiso 1 1 calc R U . . .
C78 C 1.1993(3) 1.0550(3) -0.1318(2) 0.0538(10) Uani 1 1 d . . . . .
H78 H 1.129285 1.050091 -0.116246 0.065 Uiso 1 1 calc R U . . .
Cl Cl 1.0675(3) 0.51585(17) 0.86969(16) 0.1239(12) Uani 0.661(4) 1 d . . P . .
Cl1 Cl 1.2063(2) 0.5195(2) 0.74302(18) 0.1561(17) Uani 0.661(4) 1 d . . P . .
C79 C 1.1649(8) 0.5583(7) 0.8120(7) 0.124(4) Uani 0.661(4) 1 d . . P . .
H79A H 1.221827 0.551380 0.843114 0.149 Uiso 0.661(4) 1 calc R U P . .
H79B H 1.150752 0.620254 0.783975 0.149 Uiso 0.661(4) 1 calc R U P . .
F1 F 0.7281(10) 0.4046(9) 1.0514(7) 0.137(4) Uani 0.695(19) 1 d . U P A 1
F1A F 0.7055(17) 0.4281(12) 1.0455(13) 0.072(4) Uani 0.305(19) 1 d . U P A 2
F2 F 0.7938(9) 0.3504(8) 0.9789(8) 0.168(4) Uani 0.695(19) 1 d . U P A 1
F2A F 0.737(2) 0.3391(12) 0.9893(14) 0.142(8) Uani 0.305(19) 1 d . U P A 2
F3 F 0.6922(8) 0.4633(8) 0.9285(7) 0.118(4) Uani 0.695(19) 1 d . U P A 1
F3A F 0.7060(17) 0.4862(13) 0.9179(11) 0.066(4) Uani 0.305(19) 1 d . U P A 2
F4 F 0.8426(7) 0.4774(7) 0.9637(5) 0.112(3) Uani 0.695(19) 1 d . U P A 1
F4A F 0.8598(11) 0.4296(19) 0.9578(9) 0.115(7) Uani 0.305(19) 1 d . U P A 2
B1 B 0.7617(4) 0.4240(4) 0.9786(3) 0.0623(12) Uani 1 1 d . U . . .
F5 F 1.1086(9) 0.7324(6) 0.6429(6) 0.129(3) Uani 0.713(12) 1 d D U P B 1
F5A F 1.0862(16) 0.7322(14) 0.6481(10) 0.087(6) Uani 0.287(12) 1 d D U P B 2
F6 F 1.2016(5) 0.7912(5) 0.6877(4) 0.131(3) Uani 0.713(12) 1 d . U P B 1
F6A F 1.2415(12) 0.7908(14) 0.6301(17) 0.169(8) Uani 0.287(12) 1 d D U P B 2
F7 F 1.2003(9) 0.8404(5) 0.5583(5) 0.147(4) Uani 0.713(12) 1 d D U P B 1
F7A F 1.1376(11) 0.8520(10) 0.5433(7) 0.076(4) Uani 0.287(12) 1 d D U P B 2
F8 F 1.0638(4) 0.8615(3) 0.6309(3) 0.0851(18) Uani 0.713(12) 1 d D U P B 1
F8A F 1.125(3) 0.8660(11) 0.6536(10) 0.147(8) Uani 0.287(12) 1 d D U P B 2
B2 B 1.1445(4) 0.8104(3) 0.6262(3) 0.0635(13) Uani 1 1 d D U . . .
O1 O 0.5423(4) 0.8454(4) 0.8912(3) 0.1293(16) Uani 1 1 d . . . . .
H1A H 0.479644 0.845705 0.890461 0.194 Uiso 1 1 calc R U . . .
C80 C 0.5658(5) 0.8474(4) 0.9586(4) 0.1019(19) Uani 1 1 d . . . . .
H80A H 0.527944 0.894188 0.964557 0.153 Uiso 1 1 calc R U . . .
H80B H 0.638208 0.856168 0.955782 0.153 Uiso 1 1 calc R U . . .
H80C H 0.547497 0.793269 1.002388 0.153 Uiso 1 1 calc R U . . .
O2 O 0.3452(5) 0.7941(4) 0.8890(4) 0.154(2) Uani 1 1 d . . . . .
H2A H 0.316978 0.752904 0.925869 0.231 Uiso 1 1 calc DR U . . .
C81 C 0.2748(9) 0.8400(6) 0.8364(5) 0.166(4) Uani 1 1 d . . . . .
H81A H 0.306515 0.890638 0.795184 0.249 Uiso 1 1 calc R U . . .
H81B H 0.217525 0.857467 0.862159 0.249 Uiso 1 1 calc R U . . .
H81C H 0.251031 0.804003 0.815015 0.249 Uiso 1 1 calc R U . . .

loop_
_atom_site_aniso_label
_atom_site_aniso_U_11
_atom_site_aniso_U_22
_atom_site_aniso_U_33
_atom_site_aniso_U_23
_atom_site_aniso_U_13
_atom_site_aniso_U_12
Fe1 0.0459(3) 0.0481(3) 0.0202(3) -0.0108(2) 0.0066(2) -0.0080(2)
N1 0.0366(16) 0.0388(16) 0.0250(14) -0.0140(12) 0.0002(12) -0.0008(13)
N2 0.0528(19) 0.0547(19) 0.0231(15) -0.0125(13) 0.0024(13) -0.0040(16)
N3 0.0427(18) 0.0505(18) 0.0255(15) -0.0139(13) 0.0075(12) -0.0074(15)
N4 0.0426(17) 0.0460(18) 0.0290(15) -0.0156(14) 0.0008(13) -0.0014(14)
N5 0.057(2) 0.054(2) 0.0283(16) -0.0110(14) 0.0067(14) -0.0029(17)
N6 0.0514(19) 0.053(2) 0.0289(15) -0.0130(14) 0.0021(13) -0.0059(16)
N7 0.0382(17) 0.0526(19) 0.0254(14) -0.0153(13) 0.0032(12) -0.0031(14)
N8 0.0403(17) 0.0519(18) 0.0243(14) -0.0162(13) 0.0033(12) -0.0041(14)
N9 0.060(2) 0.0444(19) 0.0339(16) -0.0111(14) 0.0073(14) -0.0008(16)
N10 0.0469(18) 0.055(2) 0.0326(16) -0.0243(15) 0.0040(13) -0.0004(16)
C1 0.065(3) 0.070(3) 0.029(2) -0.0177(19) -0.0082(18) -0.004(2)
C2 0.052(3) 0.086(3) 0.046(2) -0.028(2) -0.0136(19) -0.003(2)
C3 0.040(2) 0.071(3) 0.044(2) -0.024(2) -0.0012(17) -0.003(2)
C4 0.039(2) 0.0393(19) 0.0253(17) -0.0134(14) 0.0005(14) 0.0003(16)
C5 0.038(2) 0.048(2) 0.0290(18) -0.0144(16) 0.0060(15) -0.0047(17)
C6 0.048(2) 0.042(2) 0.0252(17) -0.0127(15) 0.0052(15) -0.0017(17)
C7 0.044(2) 0.051(2) 0.0211(16) -0.0142(15) 0.0020(14) -0.0010(17)
C8 0.0376(19) 0.0398(19) 0.0249(17) -0.0127(14) 0.0032(14) -0.0011(16)
C9 0.043(2) 0.073(3) 0.042(2) -0.024(2) 0.0127(17) -0.013(2)
C10 0.037(2) 0.090(3) 0.055(3) -0.033(2) -0.0016(19) -0.007(2)
C11 0.050(2) 0.080(3) 0.038(2) -0.025(2) -0.0054(18) -0.004(2)
C12 0.044(2) 0.056(2) 0.0269(18) -0.0139(16) 0.0089(15) -0.0074(18)
C13 0.044(2) 0.055(2) 0.0268(18) -0.0133(16) 0.0081(15) -0.0061(18)
C14 0.041(2) 0.051(2) 0.0249(17) -0.0139(16) 0.0038(15) -0.0012(18)
C15 0.055(2) 0.056(2) 0.0280(18) -0.0202(17) 0.0045(16) -0.011(2)
C16 0.045(2) 0.056(2) 0.0299(18) -0.0168(17) 0.0088(15) -0.0117(19)
C17 0.042(2) 0.051(2) 0.0235(17) -0.0125(16) 0.0043(14) -0.0016(18)
C18 0.049(2) 0.077(3) 0.0308(19) -0.0278(19) 0.0036(16) -0.015(2)
C19 0.042(2) 0.075(3) 0.034(2) -0.0228(19) 0.0051(16) -0.018(2)
C20 0.040(2) 0.057(2) 0.0242(17) -0.0164(16) 0.0015(14) -0.0042(18)
C21 0.042(2) 0.051(2) 0.037(2) -0.0184(17) 0.0083(16) -0.0093(18)
C22 0.056(2) 0.061(3) 0.042(2) -0.0278(19) 0.0098(18) -0.011(2)
C23 0.064(3) 0.075(3) 0.070(3) -0.047(3) 0.017(2) -0.013(3)
C24 0.057(3) 0.066(3) 0.088(4) -0.039(3) 0.008(3) -0.003(2)
C25 0.059(3) 0.064(3) 0.069(3) -0.017(2) -0.001(2) 0.003(2)
C26 0.050(2) 0.059(3) 0.047(2) -0.020(2) 0.0046(18) -0.001(2)
C27 0.044(2) 0.053(2) 0.0271(18) -0.0161(17) 0.0025(15) -0.0047(18)
C28 0.046(2) 0.055(2) 0.0265(18) -0.0176(16) -0.0024(15) -0.0036(19)
C29 0.055(3) 0.058(3) 0.047(2) -0.020(2) -0.0067(19) 0.001(2)
C30 0.054(3) 0.080(4) 0.067(3) -0.027(3) -0.011(2) 0.007(3)
C31 0.088(4) 0.064(3) 0.061(3) -0.024(2) -0.017(3) 0.023(3)
C32 0.084(4) 0.055(3) 0.049(2) -0.020(2) -0.003(2) -0.007(3)
C33 0.052(2) 0.062(3) 0.041(2) -0.0234(19) -0.0011(18) -0.003(2)
C34 0.052(2) 0.050(2) 0.0311(19) -0.0175(17) 0.0090(16) -0.0109(19)
C35 0.080(3) 0.060(3) 0.031(2) -0.0167(19) 0.010(2) -0.010(2)
C36 0.127(5) 0.056(3) 0.040(2) -0.020(2) 0.030(3) -0.021(3)
C37 0.120(5) 0.049(3) 0.092(4) -0.031(3) 0.070(4) -0.023(3)
C38 0.062(3) 0.058(3) 0.124(5) -0.040(3) 0.037(3) -0.014(2)
C39 0.049(3) 0.059(3) 0.057(3) -0.021(2) 0.009(2) -0.010(2)
C40 0.084(3) 0.061(3) 0.051(3) -0.028(2) 0.013(2) 0.001(2)
C41 0.107(4) 0.057(3) 0.065(3) -0.026(2) 0.012(3) 0.007(3)
C42 0.091(4) 0.046(3) 0.052(3) -0.010(2) 0.003(2) 0.002(2)
C43 0.047(2) 0.047(2) 0.0280(18) -0.0058(16) -0.0012(16) -0.0049(18)
C44 0.060(3) 0.053(2) 0.032(2) -0.0091(18) 0.0044(17) -0.002(2)
C45 0.054(2) 0.051(2) 0.0293(19) -0.0089(17) -0.0027(16) -0.002(2)
C46 0.041(2) 0.060(3) 0.040(2) -0.0240(19) 0.0047(16) -0.0020(19)
C47 0.046(2) 0.048(2) 0.0218(16) -0.0106(16) -0.0022(14) -0.0042(18)
C48 0.074(3) 0.062(3) 0.043(2) -0.024(2) 0.006(2) -0.001(2)
C49 0.088(3) 0.054(3) 0.062(3) -0.029(2) -0.004(2) 0.010(2)
C50 0.075(3) 0.051(3) 0.041(2) -0.014(2) -0.006(2) -0.001(2)
C51 0.065(3) 0.053(2) 0.037(2) -0.0126(19) 0.0100(19) -0.004(2)
C52 0.057(3) 0.060(3) 0.038(2) -0.0171(19) 0.0032(18) -0.004(2)
C53 0.050(2) 0.048(2) 0.0286(18) -0.0087(17) 0.0056(16) -0.0045(19)
C54 0.056(2) 0.045(2) 0.0324(19) -0.0090(17) 0.0059(17) -0.0079(19)
C55 0.052(2) 0.048(2) 0.0319(19) -0.0180(17) 0.0040(16) -0.0052(19)
C56 0.047(2) 0.040(2) 0.0289(18) -0.0121(15) 0.0017(15) -0.0020(17)
C57 0.075(3) 0.041(2) 0.035(2) -0.0149(17) 0.0093(19) -0.008(2)
C58 0.078(3) 0.058(3) 0.032(2) -0.0232(19) 0.0104(19) -0.009(2)
C59 0.045(2) 0.041(2) 0.0248(17) -0.0105(15) 0.0016(15) -0.0022(17)
C60 0.055(2) 0.041(2) 0.0227(17) -0.0130(15) 0.0025(15) -0.0002(18)
C61 0.059(3) 0.049(2) 0.040(2) -0.0177(18) -0.0008(18) 0.001(2)
C62 0.068(3) 0.063(3) 0.060(3) -0.032(2) -0.018(2) 0.018(2)
C63 0.102(4) 0.046(3) 0.046(2) -0.016(2) -0.020(2) 0.009(3)
C64 0.099(4) 0.048(3) 0.035(2) -0.0105(19) 0.000(2) -0.012(3)
C65 0.063(3) 0.049(2) 0.033(2) -0.0121(18) 0.0022(18) -0.007(2)
C66 0.046(2) 0.049(2) 0.0280(18) -0.0122(16) 0.0007(15) -0.0033(18)
C67 0.042(2) 0.051(2) 0.035(2) -0.0082(17) 0.0029(16) 0.0040(19)
C68 0.058(3) 0.060(3) 0.046(2) -0.010(2) -0.011(2) 0.002(2)
C69 0.076(3) 0.081(4) 0.058(3) -0.007(3) -0.021(2) 0.008(3)
C70 0.086(4) 0.065(4) 0.075(4) 0.001(3) -0.002(3) 0.023(3)
C71 0.096(4) 0.063(3) 0.085(4) -0.027(3) 0.004(3) 0.020(3)
C72 0.071(3) 0.057(3) 0.055(3) -0.023(2) -0.001(2) 0.014(2)
C73 0.045(2) 0.050(2) 0.0318(19) -0.0156(17) 0.0039(16) 0.0010(18)
C74 0.046(2) 0.100(4) 0.044(2) -0.025(2) 0.0039(19) -0.002(2)
C75 0.059(3) 0.129(5) 0.055(3) -0.034(3) 0.020(2) -0.012(3)
C76 0.083(4) 0.095(4) 0.035(2) -0.020(2) 0.014(2) -0.002(3)
C77 0.068(3) 0.091(4) 0.038(2) -0.026(2) -0.007(2) 0.013(3)
C78 0.052(2) 0.072(3) 0.038(2) -0.025(2) 0.0019(18) 0.000(2)
Cl 0.183(3) 0.0874(18) 0.1001(19) -0.0385(14) -0.0079(18) -0.0258(18)
Cl1 0.124(2) 0.126(2) 0.128(2) 0.0144(19) 0.0159(19) 0.0463(19)
C79 0.089(7) 0.108(8) 0.202(12) -0.099(8) 0.038(7) -0.026(6)
F1 0.120(7) 0.177(10) 0.068(3) -0.023(5) 0.022(4) 0.018(6)
F1A 0.079(9) 0.063(7) 0.076(7) -0.038(6) 0.023(6) -0.009(7)
F2 0.155(8) 0.143(7) 0.267(11) -0.146(7) -0.057(7) 0.058(6)
F2A 0.195(17) 0.074(7) 0.151(12) -0.050(7) 0.029(12) -0.025(9)
F3 0.075(4) 0.131(8) 0.109(5) -0.011(5) -0.033(4) -0.016(4)
F3A 0.080(8) 0.050(6) 0.060(6) -0.022(5) 0.009(5) 0.011(6)
F4 0.074(4) 0.112(5) 0.143(5) -0.047(4) -0.001(3) -0.032(4)
F4A 0.056(5) 0.148(15) 0.079(8) -0.001(8) 0.016(5) 0.009(7)
B1 0.052(3) 0.072(3) 0.062(3) -0.029(3) -0.001(2) 0.000(2)
F5 0.152(8) 0.072(4) 0.150(7) -0.043(4) 0.019(5) -0.017(4)
F5A 0.082(8) 0.089(8) 0.053(7) 0.014(6) -0.036(6) -0.039(7)
F6 0.109(4) 0.181(6) 0.105(5) -0.058(4) -0.041(4) 0.004(4)
F6A 0.079(7) 0.235(15) 0.175(16) -0.067(12) -0.051(9) 0.014(7)
F7 0.205(9) 0.108(5) 0.086(5) -0.021(4) 0.078(6) -0.015(6)
F7A 0.086(8) 0.069(7) 0.056(5) -0.008(4) -0.007(5) -0.021(7)
F8 0.086(3) 0.073(3) 0.103(4) -0.045(3) -0.014(3) 0.017(2)
F8A 0.238(18) 0.108(9) 0.119(10) -0.075(9) -0.003(12) 0.002(11)
B2 0.076(3) 0.058(3) 0.050(3) -0.019(2) 0.000(2) -0.003(3)
O1 0.118(4) 0.138(4) 0.108(3) -0.040(3) 0.029(3) -0.011(4)
C80 0.113(5) 0.095(5) 0.100(5) -0.045(4) -0.011(4) 0.004(4)
O2 0.181(6) 0.159(6) 0.143(5) -0.083(4) -0.003(4) -0.039(4)
C81 0.241(12) 0.116(7) 0.133(7) -0.038(5) -0.048(8) -0.014(7)

loop_
_atom_type_symbol
_atom_type_description
_atom_type_scat_dispersion_real
_atom_type_scat_dispersion_imag
_atom_type_scat_source
B B 0.0013 0.0007 'International Tables Vol C Tables 4.2.6.8 and 6.1.1.4'
C C 0.0033 0.0016 'International Tables Vol C Tables 4.2.6.8 and 6.1.1.4'
Cl Cl 0.1484 0.1585 'International Tables Vol C Tables 4.2.6.8 and 6.1.1.4'
F F 0.0171 0.0103 'International Tables Vol C Tables 4.2.6.8 and 6.1.1.4'
Fe Fe 0.3463 0.8444 'International Tables Vol C Tables 4.2.6.8 and 6.1.1.4'
H H 0.0000 0.0000 'International Tables Vol C Tables 4.2.6.8 and 6.1.1.4'
N N 0.0061 0.0033 'International Tables Vol C Tables 4.2.6.8 and 6.1.1.4'
O O 0.0106 0.0060 'International Tables Vol C Tables 4.2.6.8 and 6.1.1.4'

loop_
_geom_angle_atom_site_label_1
_geom_angle_atom_site_label_2
_geom_angle_atom_site_label_3
_geom_angle
_geom_angle_site_symmetry_1
_geom_angle_site_symmetry_3
_geom_angle_publ_flag
N1 Fe1 N2 73.66(10) . . ?
N1 Fe1 N3 73.94(10) . . ?
N1 Fe1 N4 178.44(11) . . ?
N1 Fe1 N5 105.45(11) . . ?
N1 Fe1 N6 107.76(11) . . ?
N2 Fe1 N5 94.13(12) . . ?
N2 Fe1 N6 95.25(12) . . ?
N3 Fe1 N2 147.48(10) . . ?
N3 Fe1 N5 96.95(12) . . ?
N3 Fe1 N6 92.00(12) . . ?
N4 Fe1 N2 107.03(11) . . ?
N4 Fe1 N3 105.43(11) . . ?
N4 Fe1 N5 73.16(11) . . ?
N4 Fe1 N6 73.63(11) . . ?
N6 Fe1 N5 146.79(11) . . ?
C4 N1 Fe1 121.4(2) . . ?
C4 N1 C8 117.6(3) . . ?
C8 N1 Fe1 121.0(2) . . ?
N7 N2 Fe1 113.9(2) . . ?
C1 N2 Fe1 141.2(3) . . ?
C1 N2 N7 104.7(3) . . ?
N8 N3 Fe1 114.2(2) . . ?
C9 N3 Fe1 140.3(2) . . ?
C9 N3 N8 104.9(3) . . ?
C43 N4 Fe1 121.1(2) . . ?
C47 N4 Fe1 120.8(2) . . ?
C47 N4 C43 118.1(3) . . ?
N9 N5 Fe1 114.9(2) . . ?
C40 N5 Fe1 140.9(3) . . ?
C40 N5 N9 104.2(3) . . ?
N10 N6 Fe1 113.4(2) . . ?
C50 N6 Fe1 140.4(3) . . ?
C50 N6 N10 105.4(3) . . ?
N2 N7 C4 118.5(3) . . ?
C3 N7 N2 110.7(3) . . ?
C3 N7 C4 130.8(3) . . ?
N3 N8 C8 118.4(3) . . ?
C11 N8 N3 111.2(3) . . ?
C11 N8 C8 130.3(3) . . ?
N5 N9 C43 117.6(3) . . ?
C42 N9 N5 110.9(3) . . ?
C42 N9 C43 131.5(3) . . ?
N6 N10 C47 118.8(3) . . ?
C48 N10 N6 110.4(3) . . ?
C48 N10 C47 130.7(3) . . ?
N2 C1 H1 124.1 . . ?
N2 C1 C2 111.8(3) . . ?
C2 C1 H1 124.1 . . ?
C1 C2 H2 127.2 . . ?
C3 C2 C1 105.5(4) . . ?
C3 C2 H2 127.2 . . ?
N7 C3 C2 107.3(3) . . ?
N7 C3 H3 126.4 . . ?
C2 C3 H3 126.4 . . ?
N1 C4 N7 112.4(3) . . ?
N1 C4 C5 123.4(3) . . ?
C5 C4 N7 124.2(3) . . ?
C4 C5 H5 120.8 . . ?
C4 C5 C6 118.3(3) . . ?
C6 C5 H5 120.8 . . ?
C5 C6 C7 119.1(3) . . ?
C5 C6 C12 118.4(3) . . ?
C7 C6 C12 122.4(3) . . ?
C6 C7 H7 121.3 . . ?
C8 C7 C6 117.4(3) . . ?
C8 C7 H7 121.3 . . ?
N1 C8 N8 112.2(3) . . ?
N1 C8 C7 124.1(3) . . ?
C7 C8 N8 123.7(3) . . ?
N3 C9 H9 124.4 . . ?
N3 C9 C10 111.1(3) . . ?
C10 C9 H9 124.4 . . ?
C9 C10 H10 127.0 . . ?
C11 C10 C9 105.9(4) . . ?
C11 C10 H10 127.0 . . ?
N8 C11 C10 106.9(3) . . ?
N8 C11 H11 126.6 . . ?
C10 C11 H11 126.6 . . ?
C6 C12 H12 116.9 . . ?
C13 C12 C6 126.2(4) . . ?
C13 C12 H12 116.9 . . ?
C12 C13 H13 116.9 . . ?
C12 C13 C14 126.3(4) . . ?
C14 C13 H13 116.9 . . ?
C15 C14 C13 121.9(3) . . ?
C19 C14 C13 120.8(3) . . ?
C19 C14 C15 117.2(3) . . ?
C14 C15 H15 119.8 . . ?
C16 C15 C14 120.4(3) . . ?
C16 C15 H15 119.8 . . ?
C15 C16 H16 119.2 . . ?
C15 C16 C17 121.6(3) . . ?
C17 C16 H16 119.2 . . ?
C16 C17 C20 118.4(3) . . ?
C18 C17 C16 118.3(3) . . ?
C18 C17 C20 123.0(3) . . ?
C17 C18 H18 119.6 . . ?
C17 C18 C19 120.7(3) . . ?
C19 C18 H18 119.6 . . ?
C14 C19 H19 119.1 . . ?
C18 C19 C14 121.7(3) . . ?
C18 C19 H19 119.1 . . ?
C21 C20 C17 114.4(3) . . ?
C27 C20 C17 121.5(3) . . ?
C27 C20 C21 124.0(3) . . ?
C22 C21 C20 122.2(3) . . ?
C26 C21 C20 120.2(3) . . ?
C26 C21 C22 117.6(4) . . ?
C21 C22 H22 119.4 . . ?
C23 C22 C21 121.2(4) . . ?
C23 C22 H22 119.4 . . ?
C22 C23 H23 119.8 . . ?
C24 C23 C22 120.5(4) . . ?
C24 C23 H23 119.8 . . ?
C23 C24 H24 120.1 . . ?
C23 C24 C25 119.8(5) . . ?
C25 C24 H24 120.1 . . ?
C24 C25 H25 119.9 . . ?
C24 C25 C26 120.2(4) . . ?
C26 C25 H25 119.9 . . ?
C21 C26 H26 119.6 . . ?
C25 C26 C21 120.8(4) . . ?
C25 C26 H26 119.6 . . ?
C20 C27 C28 123.6(3) . . ?
C20 C27 C34 122.2(3) . . ?
C34 C27 C28 114.1(3) . . ?
C29 C28 C27 122.2(4) . . ?
C29 C28 C33 117.5(4) . . ?
C33 C28 C27 120.1(3) . . ?
C28 C29 H29 119.7 . . ?
C30 C29 C28 120.7(4) . . ?
C30 C29 H29 119.7 . . ?
C29 C30 H30 119.7 . . ?
C31 C30 C29 120.7(5) . . ?
C31 C30 H30 119.7 . . ?
C30 C31 H31 120.2 . . ?
C32 C31 C30 119.5(5) . . ?
C32 C31 H31 120.2 . . ?
C31 C32 H32 120.3 . . ?
C31 C32 C33 119.5(4) . . ?
C33 C32 H32 120.3 . . ?
C28 C33 H33 119.0 . . ?
C32 C33 C28 122.1(4) . . ?
C32 C33 H33 119.0 . . ?
C35 C34 C27 121.9(4) . . ?
C39 C34 C27 120.5(3) . . ?
C39 C34 C35 117.5(4) . . ?
C34 C35 H35 119.3 . . ?
C36 C35 C34 121.3(5) . . ?
C36 C35 H35 119.3 . . ?
C35 C36 H36 120.0 . . ?
C37 C36 C35 120.0(5) . . ?
C37 C36 H36 120.0 . . ?
C36 C37 H37 120.0 . . ?
C38 C37 C36 120.1(5) . . ?
C38 C37 H37 120.0 . . ?
C37 C38 H38 120.3 . . ?
C37 C38 C39 119.5(5) . . ?
C39 C38 H38 120.3 . . ?
C34 C39 C38 121.6(5) . . ?
C34 C39 H39 119.2 . . ?
C38 C39 H39 119.2 . . ?
N5 C40 H40 124.0 . . ?
N5 C40 C41 112.0(4) . . ?
C41 C40 H40 124.0 . . ?
C40 C41 H41 127.4 . . ?
C42 C41 C40 105.2(4) . . ?
C42 C41 H41 127.4 . . ?
N9 C42 C41 107.7(4) . . ?
N9 C42 H42 126.2 . . ?
C41 C42 H42 126.2 . . ?
N4 C43 N9 113.3(3) . . ?
N4 C43 C44 124.2(4) . . ?
C44 C43 N9 122.5(4) . . ?
C43 C44 H44 121.4 . . ?
C43 C44 C45 117.2(4) . . ?
C45 C44 H44 121.4 . . ?
C44 C45 C46 119.4(3) . . ?
C44 C45 C51 118.1(4) . . ?
C46 C45 C51 122.5(4) . . ?
C45 C46 H46 120.9 . . ?
C47 C46 C45 118.3(3) . . ?
C47 C46 H46 120.9 . . ?
N4 C47 N10 113.1(3) . . ?
N4 C47 C46 122.7(3) . . ?
C46 C47 N10 124.1(3) . . ?
N10 C48 H48 126.2 . . ?
C49 C48 N10 107.5(4) . . ?
C49 C48 H48 126.2 . . ?
C48 C49 H49 127.0 . . ?
C48 C49 C50 105.9(4) . . ?
C50 C49 H49 127.0 . . ?
N6 C50 C49 110.7(4) . . ?
N6 C50 H50 124.7 . . ?
C49 C50 H50 124.7 . . ?
C45 C51 H51 117.6 . . ?
C52 C51 C45 124.8(4) . . ?
C52 C51 H51 117.6 . . ?
C51 C52 H52 116.0 . . ?
C51 C52 C53 128.0(4) . . ?
C53 C52 H52 116.0 . . ?
C54 C53 C52 119.0(3) . . ?
C54 C53 C58 117.2(3) . . ?
C58 C53 C52 123.9(3) . . ?
C53 C54 H54 119.1 . . ?
C53 C54 C55 121.9(4) . . ?
C55 C54 H54 119.1 . . ?
C54 C55 H55 119.4 . . ?
C54 C55 C56 121.2(3) . . ?
C56 C55 H55 119.4 . . ?
C55 C56 C57 117.1(3) . . ?
C55 C56 C59 121.4(3) . . ?
C57 C56 C59 121.4(3) . . ?
C56 C57 H57 119.2 . . ?
C58 C57 C56 121.6(4) . . ?
C58 C57 H57 119.2 . . ?
C53 C58 H58 119.5 . . ?
C57 C58 C53 121.0(3) . . ?
C57 C58 H58 119.5 . . ?
C60 C59 C56 114.9(3) . . ?
C66 C59 C56 121.8(3) . . ?
C66 C59 C60 123.3(3) . . ?
C61 C60 C59 119.9(3) . . ?
C61 C60 C65 117.7(4) . . ?
C65 C60 C59 122.4(3) . . ?
C60 C61 H61 119.6 . . ?
C60 C61 C62 120.9(4) . . ?
C62 C61 H61 119.6 . . ?
C61 C62 H62 119.7 . . ?
C63 C62 C61 120.7(4) . . ?
C63 C62 H62 119.7 . . ?
C62 C63 H63 120.5 . . ?
C62 C63 C64 118.9(4) . . ?
C64 C63 H63 120.5 . . ?
C63 C64 H64 119.6 . . ?
C65 C64 C63 120.8(4) . . ?
C65 C64 H64 119.6 . . ?
C60 C65 H65 119.5 . . ?
C64 C65 C60 121.1(4) . . ?
C64 C65 H65 119.5 . . ?
C59 C66 C67 122.6(3) . . ?
C59 C66 C73 122.5(3) . . ?
C67 C66 C73 114.8(3) . . ?
C68 C67 C66 121.7(4) . . ?
C72 C67 C66 120.6(4) . . ?
C72 C67 C68 117.7(4) . . ?
C67 C68 H68 119.5 . . ?
C67 C68 C69 120.9(5) . . ?
C69 C68 H68 119.5 . . ?
C68 C69 H69 120.1 . . ?
C70 C69 C68 119.8(5) . . ?
C70 C69 H69 120.1 . . ?
C69 C70 H70 120.0 . . ?
C71 C70 C69 119.9(5) . . ?
C71 C70 H70 120.0 . . ?
C70 C71 H71 120.0 . . ?
C70 C71 C72 120.0(5) . . ?
C72 C71 H71 120.0 . . ?
C67 C72 C71 121.5(5) . . ?
C67 C72 H72 119.2 . . ?
C71 C72 H72 119.2 . . ?
C74 C73 C66 120.8(3) . . ?
C78 C73 C66 121.9(3) . . ?
C78 C73 C74 117.2(3) . . ?
C73 C74 H74 119.4 . . ?
C75 C74 C73 121.2(4) . . ?
C75 C74 H74 119.4 . . ?
C74 C75 H75 119.4 . . ?
C74 C75 C76 121.3(4) . . ?
C76 C75 H75 119.4 . . ?
C75 C76 H76 120.8 . . ?
C77 C76 C75 118.4(4) . . ?
C77 C76 H76 120.8 . . ?
C76 C77 H77 119.7 . . ?
C76 C77 C78 120.6(4) . . ?
C78 C77 H77 119.7 . . ?
C73 C78 C77 121.4(4) . . ?
C73 C78 H78 119.3 . . ?
C77 C78 H78 119.3 . . ?
Cl C79 Cl1 118.1(6) . . ?
Cl C79 H79A 107.8 . . ?
Cl C79 H79B 107.8 . . ?
Cl1 C79 H79A 107.8 . . ?
Cl1 C79 H79B 107.8 . . ?
H79A C79 H79B 107.1 . . ?
F1 B1 F4 104.2(8) . . ?
F2 B1 F1 105.3(9) . . ?
F2 B1 F3 112.3(8) . . ?
F2 B1 F4 110.5(6) . . ?
F2A B1 F1A 101.8(12) . . ?
F3 B1 F1 113.7(9) . . ?
F3 B1 F4 110.4(7) . . ?
F3A B1 F1A 100.7(12) . . ?
F3A B1 F2A 108.7(14) . . ?
F4A B1 F1A 130.1(17) . . ?
F4A B1 F2A 103.8(13) . . ?
F4A B1 F3A 110.5(11) . . ?
F5 B2 F6 101.5(7) . . ?
F5 B2 F8 108.0(7) . . ?
F6A B2 F5A 109.6(13) . . ?
F6A B2 F7A 101.2(13) . . ?
F7 B2 F5 109.6(7) . . ?
F7 B2 F6 113.0(7) . . ?
F7 B2 F8 115.4(6) . . ?
F7A B2 F5A 100.5(9) . . ?
F8 B2 F6 108.4(5) . . ?
F8A B2 F5A 125.1(16) . . ?
F8A B2 F6A 108.0(16) . . ?
F8A B2 F7A 109.8(11) . . ?
C80 O1 H1A 109.5 . . ?
O1 C80 H80A 109.5 . . ?
O1 C80 H80B 109.5 . . ?
O1 C80 H80C 109.5 . . ?
H80A C80 H80B 109.5 . . ?
H80A C80 H80C 109.5 . . ?
H80B C80 H80C 109.5 . . ?
C81 O2 H2A 109.5 . . ?
O2 C81 H81A 109.5 . . ?
O2 C81 H81B 109.5 . . ?
O2 C81 H81C 109.5 . . ?
H81A C81 H81B 109.5 . . ?
H81A C81 H81C 109.5 . . ?
H81B C81 H81C 109.5 . . ?

loop_
_geom_bond_atom_site_label_1
_geom_bond_atom_site_label_2
_geom_bond_distance
_geom_bond_site_symmetry_2
_geom_bond_publ_flag
Fe1 N1 2.105(3) . ?
Fe1 N2 2.169(3) . ?
Fe1 N3 2.163(3) . ?
Fe1 N4 2.122(3) . ?
Fe1 N5 2.191(3) . ?
Fe1 N6 2.182(3) . ?
N1 C4 1.324(4) . ?
N1 C8 1.333(4) . ?
N2 N7 1.369(4) . ?
N2 C1 1.322(5) . ?
N3 N8 1.365(4) . ?
N3 C9 1.316(5) . ?
N4 C43 1.336(5) . ?
N4 C47 1.324(4) . ?
N5 N9 1.370(4) . ?
N5 C40 1.327(5) . ?
N6 N10 1.377(4) . ?
N6 C50 1.312(5) . ?
N7 C3 1.354(5) . ?
N7 C4 1.406(4) . ?
N8 C8 1.411(4) . ?
N8 C11 1.349(5) . ?
N9 C42 1.346(5) . ?
N9 C43 1.408(5) . ?
N10 C47 1.394(5) . ?
N10 C48 1.350(5) . ?
C1 H1 0.9300 . ?
C1 C2 1.385(6) . ?
C2 H2 0.9300 . ?
C2 C3 1.357(5) . ?
C3 H3 0.9300 . ?
C4 C5 1.375(4) . ?
C5 H5 0.9300 . ?
C5 C6 1.387(5) . ?
C6 C7 1.391(5) . ?
C6 C12 1.469(4) . ?
C7 H7 0.9300 . ?
C7 C8 1.374(4) . ?
C9 H9 0.9300 . ?
C9 C10 1.394(5) . ?
C10 H10 0.9300 . ?
C10 C11 1.351(5) . ?
C11 H11 0.9300 . ?
C12 H12 0.9300 . ?
C12 C13 1.323(5) . ?
C13 H13 0.9300 . ?
C13 C14 1.463(4) . ?
C14 C15 1.400(5) . ?
C14 C19 1.391(5) . ?
C15 H15 0.9300 . ?
C15 C16 1.382(5) . ?
C16 H16 0.9300 . ?
C16 C17 1.385(5) . ?
C17 C18 1.373(5) . ?
C17 C20 1.508(4) . ?
C18 H18 0.9300 . ?
C18 C19 1.384(5) . ?
C19 H19 0.9300 . ?
C20 C21 1.493(5) . ?
C20 C27 1.348(5) . ?
C21 C22 1.397(5) . ?
C21 C26 1.393(5) . ?
C22 H22 0.9300 . ?
C22 C23 1.375(6) . ?
C23 H23 0.9300 . ?
C23 C24 1.369(7) . ?
C24 H24 0.9300 . ?
C24 C25 1.378(7) . ?
C25 H25 0.9300 . ?
C25 C26 1.388(6) . ?
C26 H26 0.9300 . ?
C27 C28 1.493(5) . ?
C27 C34 1.485(5) . ?
C28 C29 1.381(5) . ?
C28 C33 1.386(5) . ?
C29 H29 0.9300 . ?
C29 C30 1.381(6) . ?
C30 H30 0.9300 . ?
C30 C31 1.374(7) . ?
C31 H31 0.9300 . ?
C31 C32 1.372(7) . ?
C32 H32 0.9300 . ?
C32 C33 1.375(6) . ?
C33 H33 0.9300 . ?
C34 C35 1.392(5) . ?
C34 C39 1.370(6) . ?
C35 H35 0.9300 . ?
C35 C36 1.373(6) . ?
C36 H36 0.9300 . ?
C36 C37 1.371(8) . ?
C37 H37 0.9300 . ?
C37 C38 1.367(8) . ?
C38 H38 0.9300 . ?
C38 C39 1.392(6) . ?
C39 H39 0.9300 . ?
C40 H40 0.9300 . ?
C40 C41 1.385(6) . ?
C41 H41 0.9300 . ?
C41 C42 1.356(6) . ?
C42 H42 0.9300 . ?
C43 C44 1.381(5) . ?
C44 H44 0.9300 . ?
C44 C45 1.389(5) . ?
C45 C46 1.393(5) . ?
C45 C51 1.476(5) . ?
C46 H46 0.9300 . ?
C46 C47 1.391(5) . ?
C48 H48 0.9300 . ?
C48 C49 1.346(6) . ?
C49 H49 0.9300 . ?
C49 C50 1.405(6) . ?
C50 H50 0.9300 . ?
C51 H51 0.9300 . ?
C51 C52 1.302(5) . ?
C52 H52 0.9300 . ?
C52 C53 1.465(5) . ?
C53 C54 1.377(5) . ?
C53 C58 1.391(5) . ?
C54 H54 0.9300 . ?
C54 C55 1.378(5) . ?
C55 H55 0.9300 . ?
C55 C56 1.384(5) . ?
C56 C57 1.384(5) . ?
C56 C59 1.492(4) . ?
C57 H57 0.9300 . ?
C57 C58 1.380(5) . ?
C58 H58 0.9300 . ?
C59 C60 1.484(5) . ?
C59 C66 1.353(5) . ?
C60 C61 1.390(5) . ?
C60 C65 1.391(5) . ?
C61 H61 0.9300 . ?
C61 C62 1.392(6) . ?
C62 H62 0.9300 . ?
C62 C63 1.369(6) . ?
C63 H63 0.9300 . ?
C63 C64 1.384(7) . ?
C64 H64 0.9300 . ?
C64 C65 1.377(6) . ?
C65 H65 0.9300 . ?
C66 C67 1.488(5) . ?
C66 C73 1.497(5) . ?
C67 C68 1.385(5) . ?
C67 C72 1.371(6) . ?
C68 H68 0.9300 . ?
C68 C69 1.390(6) . ?
C69 H69 0.9300 . ?
C69 C70 1.369(8) . ?
C70 H70 0.9300 . ?
C70 C71 1.363(8) . ?
C71 H71 0.9300 . ?
C71 C72 1.385(6) . ?
C72 H72 0.9300 . ?
C73 C74 1.380(5) . ?
C73 C78 1.378(5) . ?
C74 H74 0.9300 . ?
C74 C75 1.367(6) . ?
C75 H75 0.9300 . ?
C75 C76 1.369(7) . ?
C76 H76 0.9300 . ?
C76 C77 1.367(6) . ?
C77 H77 0.9300 . ?
C77 C78 1.380(5) . ?
C78 H78 0.9300 . ?
Cl C79 1.578(9) . ?
Cl1 C79 1.756(10) . ?
C79 H79A 0.9700 . ?
C79 H79B 0.9700 . ?
F1 B1 1.318(12) . ?
F1A B1 1.44(2) . ?
F2 B1 1.302(11) . ?
F2A B1 1.43(2) . ?
F3 B1 1.316(12) . ?
F3A B1 1.41(2) . ?
F4 B1 1.367(8) . ?
F4A B1 1.300(14) . ?
F5 B2 1.334(10) . ?
F5A B2 1.46(2) . ?
F6 B2 1.367(8) . ?
F6A B2 1.292(16) . ?
F7 B2 1.325(7) . ?
F7A B2 1.438(13) . ?
F8 B2 1.348(7) . ?
F8A B2 1.280(15) . ?
O1 H1A 0.8200 . ?
O1 C80 1.376(7) . ?
C80 H80A 0.9600 . ?
C80 H80B 0.9600 . ?
C80 H80C 0.9600 . ?
O2 H2A 0.8200 . ?
O2 C81 1.371(9) . ?
C81 H81A 0.9600 . ?
C81 H81B 0.9600 . ?
C81 H81C 0.9600 . ?

loop_
_geom_torsion_atom_site_label_1
_geom_torsion_atom_site_label_2
_geom_torsion_atom_site_label_3
_geom_torsion_atom_site_label_4
_geom_torsion
_geom_torsion_site_symmetry_1
_geom_torsion_site_symmetry_2
_geom_torsion_site_symmetry_3
_geom_torsion_site_symmetry_4
_geom_torsion_publ_flag
Fe1 N1 C4 N7 3.2(4) . . . . ?
Fe1 N1 C4 C5 -178.0(3) . . . . ?
Fe1 N1 C8 N8 -3.4(4) . . . . ?
Fe1 N1 C8 C7 176.6(3) . . . . ?
Fe1 N2 N7 C3 175.2(3) . . . . ?
Fe1 N2 N7 C4 -3.8(4) . . . . ?
Fe1 N2 C1 C2 -173.3(3) . . . . ?
Fe1 N3 N8 C8 -5.0(4) . . . . ?
Fe1 N3 N8 C11 172.2(3) . . . . ?
Fe1 N3 C9 C10 -169.5(3) . . . . ?
Fe1 N4 C43 N9 0.9(4) . . . . ?
Fe1 N4 C43 C44 -179.2(3) . . . . ?
Fe1 N4 C47 N10 -2.1(4) . . . . ?
Fe1 N4 C47 C46 178.2(3) . . . . ?
Fe1 N5 N9 C42 -179.7(3) . . . . ?
Fe1 N5 N9 C43 1.5(4) . . . . ?
Fe1 N5 C40 C41 179.9(4) . . . . ?
Fe1 N6 N10 C47 -4.8(4) . . . . ?
Fe1 N6 N10 C48 171.4(3) . . . . ?
Fe1 N6 C50 C49 -169.0(3) . . . . ?
N1 C4 C5 C6 2.2(5) . . . . ?
N2 N7 C3 C2 0.3(5) . . . . ?
N2 N7 C4 N1 0.6(4) . . . . ?
N2 N7 C4 C5 -178.2(3) . . . . ?
N2 C1 C2 C3 -0.5(5) . . . . ?
N3 N8 C8 N1 5.5(4) . . . . ?
N3 N8 C8 C7 -174.5(3) . . . . ?
N3 N8 C11 C10 0.8(5) . . . . ?
N3 C9 C10 C11 0.7(5) . . . . ?
N4 C43 C44 C45 0.7(6) . . . . ?
N5 N9 C42 C41 -0.3(5) . . . . ?
N5 N9 C43 N4 -1.5(5) . . . . ?
N5 N9 C43 C44 178.5(4) . . . . ?
N5 C40 C41 C42 -0.7(6) . . . . ?
N6 N10 C47 N4 4.6(5) . . . . ?
N6 N10 C47 C46 -175.7(3) . . . . ?
N6 N10 C48 C49 1.6(5) . . . . ?
N7 N2 C1 C2 0.7(5) . . . . ?
N7 C4 C5 C6 -179.2(3) . . . . ?
N8 N3 C9 C10 -0.2(4) . . . . ?
N9 N5 C40 C41 0.5(5) . . . . ?
N9 C43 C44 C45 -179.4(4) . . . . ?
N10 N6 C50 C49 -0.1(5) . . . . ?
N10 C48 C49 C50 -1.6(5) . . . . ?
C1 N2 N7 C3 -0.6(4) . . . . ?
C1 N2 N7 C4 -179.7(3) . . . . ?
C1 C2 C3 N7 0.1(5) . . . . ?
C3 N7 C4 N1 -178.2(4) . . . . ?
C3 N7 C4 C5 3.0(6) . . . . ?
C4 N1 C8 N8 178.5(3) . . . . ?
C4 N1 C8 C7 -1.5(5) . . . . ?
C4 N7 C3 C2 179.2(4) . . . . ?
C4 C5 C6 C7 -3.0(5) . . . . ?
C4 C5 C6 C12 176.3(3) . . . . ?
C5 C6 C7 C8 1.7(5) . . . . ?
C5 C6 C12 C13 -162.8(4) . . . . ?
C6 C7 C8 N1 0.6(5) . . . . ?
C6 C7 C8 N8 -179.4(3) . . . . ?
C6 C12 C13 C14 176.1(4) . . . . ?
C7 C6 C12 C13 16.5(6) . . . . ?
C8 N1 C4 N7 -178.7(3) . . . . ?
C8 N1 C4 C5 0.1(5) . . . . ?
C8 N8 C11 C10 177.6(4) . . . . ?
C9 N3 N8 C8 -177.5(3) . . . . ?
C9 N3 N8 C11 -0.3(4) . . . . ?
C9 C10 C11 N8 -0.9(5) . . . . ?
C11 N8 C8 N1 -171.1(4) . . . . ?
C11 N8 C8 C7 8.9(6) . . . . ?
C12 C6 C7 C8 -177.6(3) . . . . ?
C12 C13 C14 C15 12.7(6) . . . . ?
C12 C13 C14 C19 -165.3(4) . . . . ?
C13 C14 C15 C16 -178.2(4) . . . . ?
C13 C14 C19 C18 175.6(4) . . . . ?
C14 C15 C16 C17 2.5(6) . . . . ?
C15 C14 C19 C18 -2.4(6) . . . . ?
C15 C16 C17 C18 -2.0(6) . . . . ?
C15 C16 C17 C20 171.5(3) . . . . ?
C16 C17 C18 C19 -0.6(6) . . . . ?
C16 C17 C20 C21 -112.7(4) . . . . ?
C16 C17 C20 C27 62.6(5) . . . . ?
C17 C18 C19 C14 2.9(6) . . . . ?
C17 C20 C21 C22 -144.4(4) . . . . ?
C17 C20 C21 C26 33.7(5) . . . . ?
C17 C20 C27 C28 15.0(5) . . . . ?
C17 C20 C27 C34 -162.4(3) . . . . ?
C18 C17 C20 C21 60.6(5) . . . . ?
C18 C17 C20 C27 -124.2(4) . . . . ?
C19 C14 C15 C16 -0.2(6) . . . . ?
C20 C17 C18 C19 -173.8(4) . . . . ?
C20 C21 C22 C23 179.5(4) . . . . ?
C20 C21 C26 C25 -179.1(4) . . . . ?
C20 C27 C28 C29 45.1(5) . . . . ?
C20 C27 C28 C33 -140.0(4) . . . . ?
C20 C27 C34 C35 -131.1(4) . . . . ?
C20 C27 C34 C39 53.4(5) . . . . ?
C21 C20 C27 C28 -170.2(3) . . . . ?
C21 C20 C27 C34 12.4(6) . . . . ?
C21 C22 C23 C24 -0.8(6) . . . . ?
C22 C21 C26 C25 -1.0(6) . . . . ?
C22 C23 C24 C25 0.0(7) . . . . ?
C23 C24 C25 C26 0.4(7) . . . . ?
C24 C25 C26 C21 0.1(7) . . . . ?
C26 C21 C22 C23 1.3(6) . . . . ?
C27 C20 C21 C22 40.4(6) . . . . ?
C27 C20 C21 C26 -141.5(4) . . . . ?
C27 C28 C29 C30 175.8(4) . . . . ?
C27 C28 C33 C32 -176.5(3) . . . . ?
C27 C34 C35 C36 -177.5(4) . . . . ?
C27 C34 C39 C38 176.8(4) . . . . ?
C28 C27 C34 C35 51.3(5) . . . . ?
C28 C27 C34 C39 -124.2(4) . . . . ?
C28 C29 C30 C31 -0.4(6) . . . . ?
C29 C28 C33 C32 -1.4(5) . . . . ?
C29 C30 C31 C32 0.4(7) . . . . ?
C30 C31 C32 C33 -0.9(7) . . . . ?
C31 C32 C33 C28 1.4(6) . . . . ?
C33 C28 C29 C30 0.8(5) . . . . ?
C34 C27 C28 C29 -137.4(4) . . . . ?
C34 C27 C28 C33 37.5(5) . . . . ?
C34 C35 C36 C37 0.5(7) . . . . ?
C35 C34 C39 C38 1.1(6) . . . . ?
C35 C36 C37 C38 1.5(8) . . . . ?
C36 C37 C38 C39 -2.2(8) . . . . ?
C37 C38 C39 C34 0.9(7) . . . . ?
C39 C34 C35 C36 -1.8(6) . . . . ?
C40 N5 N9 C42 -0.1(5) . . . . ?
C40 N5 N9 C43 -178.9(4) . . . . ?
C40 C41 C42 N9 0.6(6) . . . . ?
C42 N9 C43 N4 179.9(4) . . . . ?
C42 N9 C43 C44 0.0(7) . . . . ?
C43 N4 C47 N10 177.9(3) . . . . ?
C43 N4 C47 C46 -1.8(5) . . . . ?
C43 N9 C42 C41 178.3(4) . . . . ?
C43 C44 C45 C46 -1.2(6) . . . . ?
C43 C44 C45 C51 179.0(4) . . . . ?
C44 C45 C46 C47 0.2(6) . . . . ?
C44 C45 C51 C52 -162.4(4) . . . . ?
C45 C46 C47 N4 1.3(5) . . . . ?
C45 C46 C47 N10 -178.4(3) . . . . ?
C45 C51 C52 C53 179.0(4) . . . . ?
C46 C45 C51 C52 17.8(7) . . . . ?
C47 N4 C43 N9 -179.2(3) . . . . ?
C47 N4 C43 C44 0.8(6) . . . . ?
C47 N10 C48 C49 177.3(4) . . . . ?
C48 N10 C47 N4 -170.8(4) . . . . ?
C48 N10 C47 C46 8.9(6) . . . . ?
C48 C49 C50 N6 1.1(5) . . . . ?
C50 N6 N10 C47 -177.2(3) . . . . ?
C50 N6 N10 C48 -0.9(4) . . . . ?
C51 C45 C46 C47 -179.9(4) . . . . ?
C51 C52 C53 C54 -169.9(4) . . . . ?
C51 C52 C53 C58 9.7(7) . . . . ?
C52 C53 C54 C55 -179.7(4) . . . . ?
C52 C53 C58 C57 -179.5(4) . . . . ?
C53 C54 C55 C56 0.3(6) . . . . ?
C54 C53 C58 C57 0.2(6) . . . . ?
C54 C55 C56 C57 -1.8(6) . . . . ?
C54 C55 C56 C59 179.2(3) . . . . ?
C55 C56 C57 C58 2.5(6) . . . . ?
C55 C56 C59 C60 132.1(4) . . . . ?
C55 C56 C59 C66 -46.7(5) . . . . ?
C56 C57 C58 C53 -1.7(7) . . . . ?
C56 C59 C60 C61 -45.2(5) . . . . ?
C56 C59 C60 C65 133.4(4) . . . . ?
C56 C59 C66 C67 -7.5(6) . . . . ?
C56 C59 C66 C73 169.6(3) . . . . ?
C57 C56 C59 C60 -46.8(5) . . . . ?
C57 C56 C59 C66 134.4(4) . . . . ?
C58 C53 C54 C55 0.6(6) . . . . ?
C59 C56 C57 C58 -178.5(4) . . . . ?
C59 C60 C61 C62 179.9(3) . . . . ?
C59 C60 C65 C64 -179.3(3) . . . . ?
C59 C66 C67 C68 -48.2(5) . . . . ?
C59 C66 C67 C72 130.3(4) . . . . ?
C59 C66 C73 C74 131.6(4) . . . . ?
C59 C66 C73 C78 -51.8(5) . . . . ?
C60 C59 C66 C67 173.7(3) . . . . ?
C60 C59 C66 C73 -9.2(6) . . . . ?
C60 C61 C62 C63 -0.5(6) . . . . ?
C61 C60 C65 C64 -0.6(5) . . . . ?
C61 C62 C63 C64 -0.8(6) . . . . ?
C62 C63 C64 C65 1.4(6) . . . . ?
C63 C64 C65 C60 -0.7(6) . . . . ?
C65 C60 C61 C62 1.2(5) . . . . ?
C66 C59 C60 C61 133.6(4) . . . . ?
C66 C59 C60 C65 -47.8(5) . . . . ?
C66 C67 C68 C69 175.2(4) . . . . ?
C66 C67 C72 C71 -175.1(4) . . . . ?
C66 C73 C74 C75 177.5(4) . . . . ?
C66 C73 C78 C77 -178.5(4) . . . . ?
C67 C66 C73 C74 -51.1(5) . . . . ?
C67 C66 C73 C78 125.5(4) . . . . ?
C67 C68 C69 C70 1.5(7) . . . . ?
C68 C67 C72 C71 3.5(6) . . . . ?
C68 C69 C70 C71 0.4(8) . . . . ?
C69 C70 C71 C72 -0.2(8) . . . . ?
C70 C71 C72 C67 -1.7(8) . . . . ?
C72 C67 C68 C69 -3.4(6) . . . . ?
C73 C66 C67 C68 134.5(4) . . . . ?
C73 C66 C67 C72 -47.1(5) . . . . ?
C73 C74 C75 C76 1.3(9) . . . . ?
C74 C73 C78 C77 -1.8(6) . . . . ?
C74 C75 C76 C77 -2.3(9) . . . . ?
C75 C76 C77 C78 1.3(8) . . . . ?
C76 C77 C78 C73 0.8(7) . . . . ?
C78 C73 C74 C75 0.7(7) . . . . ?

loop_
_platon_squeeze_void_nr
_platon_squeeze_void_average_x
_platon_squeeze_void_average_y
_platon_squeeze_void_average_z
_platon_squeeze_void_volume
_platon_squeeze_void_count_electrons
_platon_squeeze_void_content
1 0.176 0.647 0.205 18 0 ' '
2 0.500 1.000 0.500 183 39 '2 CH3OH'
3 0.406 0.238 0.827 9 0 ' '
4 0.482 0.244 0.676 13 0 ' '
5 0.518 0.756 0.324 13 0 ' '
6 0.594 0.762 0.173 9 0 ' '
7 0.824 0.353 0.795 17 0 ' '
